data_7036427
loop_
_publ_author_name
'Qin, Jian-Hua'
'Wang, Hua-Rui'
'Pan, Qi'
'Zang, Shuang-Quan'
'Hou, Hongwei'
'Fan, Yaoting'

_publ_section_title
;
 Influence of ionic liquids on the syntheses and structures of Mn(ii)
 coordination polymers based on multidentate N-heterocyclic aromatic
 ligands and bridging carboxylate ligands.
;
_journal_issue 40
_journal_name_full 'Dalton transactions (Cambridge, England : 2003)'
_journal_page_first 17639
_journal_page_last 17651
_journal_paper_doi 10.1039/c5dt03026a
_journal_volume 44
_journal_year 2015
_chemical_formula_sum 'C25 H21 Mn2 N11 O8'
_chemical_formula_weight 713.41
_chemical_name_systematic
;

 ?

;
_space_group_IT_number 14
_symmetry_cell_setting monoclinic
_symmetry_space_group_name_Hall '-P 2ybc'
_symmetry_space_group_name_H-M 'P 1 21/c 1'
_atom_sites_solution_hydrogens geom
_atom_sites_solution_primary direct
_atom_sites_solution_secondary difmap
_audit_creation_method SHELXL-97
_audit_update_record
;
2015-08-27 deposited with the CCDC.
2015-09-07 downloaded from the CCDC.
;
_cell_angle_alpha 90.00
_cell_angle_beta 106.11(3)
_cell_angle_gamma 90.00
_cell_formula_units_Z 4
_cell_length_a 12.018(2)
_cell_length_b 16.358(3)
_cell_length_c 15.613(3)
_cell_measurement_reflns_used 4667
_cell_measurement_temperature 293(2)
_cell_measurement_theta_max 27.9003
_cell_measurement_theta_min 2.1589
_cell_volume 2948.8(10)
_computing_cell_refinement 'Bruker XSCANS'
_computing_data_collection 'Bruker XSCANS'
_computing_data_reduction 'Bruker SHELXTL'
_computing_molecular_graphics 'Bruker SHELXTL'
_computing_publication_material 'Bruker SHELXTL'
_computing_structure_refinement 'SHELXL-97 (Sheldrick, 1997)'
_computing_structure_solution 'SHELXS-97 (Sheldrick, 1990)'
_diffrn_ambient_temperature 293(2)
_diffrn_detector_area_resol_mean NONE
_diffrn_measured_fraction_theta_full 0.969
_diffrn_measured_fraction_theta_max 0.969
_diffrn_measurement_device_type 'Bruker P4'
_diffrn_measurement_method '\w scans'
_diffrn_radiation_monochromator graphite
_diffrn_radiation_source 'fine-focus sealed tube'
_diffrn_radiation_type MoK\a
_diffrn_radiation_wavelength 0.71073
_diffrn_reflns_av_R_equivalents 0.0950
_diffrn_reflns_av_sigmaI/netI 0.1258
_diffrn_reflns_limit_h_max 12
_diffrn_reflns_limit_h_min -14
_diffrn_reflns_limit_k_max 16
_diffrn_reflns_limit_k_min -19
_diffrn_reflns_limit_l_max 18
_diffrn_reflns_limit_l_min -18
_diffrn_reflns_number 19196
_diffrn_reflns_theta_full 25.50
_diffrn_reflns_theta_max 25.50
_diffrn_reflns_theta_min 2.16
_diffrn_standards_decay_% NONE
_diffrn_standards_interval_count NONE
_diffrn_standards_interval_time NONE
_diffrn_standards_number NONE
_exptl_absorpt_coefficient_mu 0.925
_exptl_absorpt_correction_T_max 0.8155
_exptl_absorpt_correction_T_min 0.7818
_exptl_absorpt_correction_type multi-scan
_exptl_absorpt_process_details SADABS
_exptl_crystal_colour YELLOW
_exptl_crystal_density_diffrn 1.607
_exptl_crystal_density_meas ?
_exptl_crystal_density_method 'not measured'
_exptl_crystal_description BLOCK
_exptl_crystal_F_000 1448
_exptl_crystal_size_max 0.28
_exptl_crystal_size_mid 0.25
_exptl_crystal_size_min 0.23
_refine_diff_density_max 1.542
_refine_diff_density_min -0.371
_refine_diff_density_rms 0.095
_refine_ls_extinction_method none
_refine_ls_goodness_of_fit_ref 1.045
_refine_ls_hydrogen_treatment constr
_refine_ls_matrix_type full
_refine_ls_number_parameters 415
_refine_ls_number_reflns 5326
_refine_ls_number_restraints 6
_refine_ls_restrained_S_all 1.052
_refine_ls_R_factor_all 0.1422
_refine_ls_R_factor_gt 0.0823
_refine_ls_shift/su_max 0.000
_refine_ls_shift/su_mean 0.000
_refine_ls_structure_factor_coef Fsqd
_refine_ls_weighting_details 'calc w=1/[\s^2^(Fo^2^)+(0.0717P)^2^+0.0000P] where P=(Fo^2^+2Fc^2^)/3'
_refine_ls_weighting_scheme calc
_refine_ls_wR_factor_gt 0.1624
_refine_ls_wR_factor_ref 0.1946
_reflns_number_gt 3221
_reflns_number_total 5326
_reflns_threshold_expression >2sigma(I)
_cod_data_source_file c5dt03026a2.cif
_cod_data_source_block complex3
_cod_depositor_comments
;
The following automatic conversions were performed:

'_symmetry_cell_setting' value 'Monoclinic' changed to 'monoclinic'
according to
/usr/data/users/saulius/crontab/automatic-downloads/rss-feeds/RSC/lib/dictionaries/cif_core.dic
dictionary named 'cif_core.dic' version 2.4.2 from 2011-04-26.

'_exptl_absorpt_correction_type' value 'MULTI-SCAN' changed to
'multi-scan' according to
/usr/data/users/saulius/crontab/automatic-downloads/rss-feeds/RSC/lib/dictionaries/cif_core.dic
dictionary named 'cif_core.dic' version 2.4.2 from 2011-04-26.

'_refine_ls_hydrogen_treatment' value 'CONSTR' changed to 'constr'
according to
/usr/data/users/saulius/crontab/automatic-downloads/rss-feeds/RSC/lib/dictionaries/cif_core.dic
dictionary named 'cif_core.dic' version 2.4.2 from 2011-04-26.

'_exptl_crystal_density_meas' value 'NONE' was changed to '?' - the
value is perceived as not measured.

Automatic conversion script
Id: cif_fix_values 3271 2015-04-21 07:52:19Z andrius 

 Adding full bibliography for 7036425--7036431.cif.
;
_cod_original_sg_symbol_H-M P2(1)/c
_cod_database_code 7036427

loop_
_symmetry_equiv_pos_as_xyz
'x, y, z'
'-x, y+1/2, -z+1/2'
'-x, -y, -z'
'x, -y-1/2, z-1/2'

loop_
_atom_site_label
_atom_site_type_symbol
_atom_site_fract_x
_atom_site_fract_y
_atom_site_fract_z
_atom_site_U_iso_or_equiv
_atom_site_adp_type
_atom_site_occupancy
_atom_site_symmetry_multiplicity
_atom_site_calc_flag
_atom_site_refinement_flags
Mn1 Mn 0.39135(8) 0.88666(6) 0.28124(7) 0.0285(3) Uani 1 1 d .
Mn2 Mn 0.20405(8) 0.89889(6) -0.01046(7) 0.0333(3) Uani 1 1 d .
O1 O 0.2493(4) 0.8127(3) 0.2225(4) 0.0500(14) Uani 1 1 d .
O2 O 0.2070(4) 0.7999(3) 0.0741(4) 0.0457(13) Uani 1 1 d .
O3 O -0.1027(4) 0.5631(4) 0.3127(4) 0.0554(15) Uani 1 1 d .
O4 O 0.0584(4) 0.6249(3) 0.3839(3) 0.0495(14) Uani 1 1 d .
O5 O 0.0882(5) 0.9585(4) 0.0595(4) 0.0669(18) Uani 1 1 d .
H1W H 0.1182 0.9840 0.1078 0.100 Uiso 1 1 d R
H2W H 0.0155 0.9538 0.0506 0.100 Uiso 1 1 d R
O6 O 0.3316(4) 0.8318(3) -0.0665(3) 0.0454(13) Uani 1 1 d .
H3W H 0.3940 0.8495 -0.0754 0.068 Uiso 1 1 d R
H4W H 0.3719 0.7910 -0.0422 0.068 Uiso 1 1 d R
O7 O 0.2765(4) 0.9755(3) 0.3151(3) 0.0398(12) Uani 1 1 d .
H5W H 0.3188 1.0042 0.3571 0.060 Uiso 1 1 d R
H6W H 0.2268 1.0037 0.2772 0.060 Uiso 1 1 d R
O8 O 0.0361(14) 0.9124(12) 0.3965(11) 0.305(8) Uani 1 1 d U
H7W H -0.0090 0.9532 0.3921 0.457 Uiso 1 1 d R
H8W H 0.0801 0.9184 0.3628 0.457 Uiso 1 1 d R
N1 N 0.5462(4) 0.9724(3) 0.3245(4) 0.0273(12) Uani 1 1 d .
N2 N 0.4744(4) 0.8684(3) 0.4289(3) 0.0280(13) Uani 1 1 d .
N3 N 0.4572(4) 0.8221(3) 0.4981(4) 0.0301(13) Uani 1 1 d .
N4 N 0.6060(4) 0.9088(3) 0.5544(4) 0.0308(13) Uani 1 1 d .
N5 N 0.4145(4) 0.9567(3) 0.1615(4) 0.0319(13) Uani 1 1 d .
N6 N 0.3480(5) 0.9678(3) 0.0774(4) 0.0350(14) Uani 1 1 d .
N7 N 0.4866(5) 1.0631(4) 0.1041(4) 0.0363(14) Uani 1 1 d .
N8 N 0.6421(5) 0.8470(4) 0.7237(4) 0.0366(14) Uani 1 1 d .
N9 N 0.5056(5) 0.7210(3) 0.7590(4) 0.0349(14) Uani 1 1 d .
N10 N 0.2408(5) 1.0193(4) -0.0878(4) 0.0463(16) Uani 1 1 d .
N11 N 0.3012(6) 1.1613(5) -0.1588(5) 0.064(2) Uani 1 1 d .
C1 C 0.5776(6) 1.0213(4) 0.2652(5) 0.0329(16) Uani 1 1 d .
C2 C 0.6724(6) 1.0715(5) 0.2894(5) 0.0418(19) Uani 1 1 d .
H2 H 0.6917 1.1059 0.2482 0.050 Uiso 1 1 calc R
C3 C 0.7382(7) 1.0692(5) 0.3771(6) 0.055(2) Uani 1 1 d .
H3 H 0.8058 1.1000 0.3946 0.066 Uiso 1 1 calc R
C4 C 0.7055(7) 1.0220(5) 0.4396(5) 0.048(2) Uani 1 1 d .
H4 H 0.7477 1.0230 0.4993 0.058 Uiso 1 1 calc R
C5 C 0.6078(6) 0.9730(4) 0.4105(4) 0.0302(15) Uani 1 1 d .
C6 C 0.5621(5) 0.9187(4) 0.4664(4) 0.0259(14) Uani 1 1 d .
C7 C 0.5356(5) 0.8484(4) 0.5699(5) 0.0303(16) Uani 1 1 d .
C8 C 0.4956(5) 1.0145(4) 0.1766(4) 0.0284(15) Uani 1 1 d .
C9 C 0.3923(6) 1.0318(4) 0.0450(5) 0.0339(17) Uani 1 1 d .
C10 C 0.3336(6) 1.0624(4) -0.0424(5) 0.0350(17) Uani 1 1 d .
C11 C 0.3610(6) 1.1335(5) -0.0783(5) 0.048(2) Uani 1 1 d .
H11 H 0.4238 1.1638 -0.0454 0.058 Uiso 1 1 calc R
C12 C 0.5538(5) 0.8160(4) 0.6607(5) 0.0296(15) Uani 1 1 d .
C13 C 0.4849(6) 0.7548(4) 0.6786(4) 0.0339(16) Uani 1 1 d .
H13A H 0.4220 0.7366 0.6332 0.041 Uiso 1 1 calc R
C14 C 0.6627(6) 0.8118(5) 0.8031(5) 0.0414(18) Uani 1 1 d .
H14A H 0.7257 0.8297 0.8486 0.050 Uiso 1 1 calc R
C15 C 0.5956(6) 0.7505(5) 0.8213(5) 0.0452(19) Uani 1 1 d .
H15A H 0.6133 0.7289 0.8787 0.054 Uiso 1 1 calc R
C16 C 0.2103(8) 1.1190(6) -0.2019(6) 0.069(3) Uani 1 1 d .
H16 H 0.1646 1.1376 -0.2567 0.083 Uiso 1 1 calc R
C17 C 0.1812(7) 1.0465(5) -0.1667(6) 0.061(2) Uani 1 1 d .
H17 H 0.1181 1.0165 -0.1996 0.073 Uiso 1 1 calc R
C18 C 0.1851(6) 0.7890(4) 0.1489(5) 0.0374(17) Uani 1 1 d .
C19 C -0.0219(6) 0.6120(4) 0.3158(5) 0.0356(17) Uani 1 1 d .
C20 C 0.0763(5) 0.7030(4) 0.2295(4) 0.0324(16) Uani 1 1 d .
H20 H 0.1376 0.7085 0.2808 0.039 Uiso 1 1 calc R
C21 C -0.0202(6) 0.6574(4) 0.2311(5) 0.0357(17) Uani 1 1 d .
C22 C -0.1129(7) 0.6534(5) 0.1560(5) 0.052(2) Uani 1 1 d .
H22 H -0.1784 0.6238 0.1573 0.062 Uiso 1 1 calc R
C23 C -0.1092(7) 0.6928(6) 0.0792(5) 0.060(3) Uani 1 1 d .
H23 H -0.1723 0.6906 0.0288 0.072 Uiso 1 1 calc R
C24 C -0.0118(6) 0.7355(5) 0.0777(5) 0.047(2) Uani 1 1 d .
H24 H -0.0092 0.7615 0.0253 0.056 Uiso 1 1 calc R
C25 C 0.0809(6) 0.7408(4) 0.1503(5) 0.0356(17) Uani 1 1 d .

loop_
_atom_site_aniso_label
_atom_site_aniso_U_11
_atom_site_aniso_U_22
_atom_site_aniso_U_33
_atom_site_aniso_U_23
_atom_site_aniso_U_13
_atom_site_aniso_U_12
Mn1 0.0318(6) 0.0280(6) 0.0246(6) -0.0006(4) 0.0060(4) -0.0038(4)
Mn2 0.0378(6) 0.0344(6) 0.0256(6) 0.0019(5) 0.0055(5) -0.0010(5)
O1 0.053(3) 0.053(3) 0.040(3) -0.009(3) 0.007(3) -0.017(3)
O2 0.050(3) 0.051(3) 0.043(3) 0.012(3) 0.025(3) -0.001(2)
O3 0.043(3) 0.067(4) 0.050(4) 0.023(3) 0.004(3) -0.019(3)
O4 0.044(3) 0.064(4) 0.034(3) 0.004(3) 0.000(3) -0.002(3)
O5 0.055(3) 0.075(4) 0.060(4) -0.024(3) 0.000(3) 0.018(3)
O6 0.042(3) 0.050(3) 0.047(3) 0.004(3) 0.017(3) 0.006(2)
O7 0.039(3) 0.038(3) 0.035(3) -0.010(2) -0.002(2) 0.001(2)
O8 0.302(11) 0.311(12) 0.284(12) 0.002(9) 0.054(9) -0.078(9)
N1 0.031(3) 0.025(3) 0.026(3) 0.002(2) 0.009(2) 0.001(2)
N2 0.032(3) 0.035(3) 0.020(3) 0.002(2) 0.012(2) -0.002(2)
N3 0.036(3) 0.031(3) 0.023(3) 0.000(3) 0.007(3) -0.003(2)
N4 0.036(3) 0.030(3) 0.025(3) 0.005(3) 0.006(3) 0.004(3)
N5 0.032(3) 0.036(3) 0.026(3) 0.002(3) 0.005(3) -0.005(3)
N6 0.048(3) 0.032(3) 0.021(3) 0.005(3) 0.002(3) -0.005(3)
N7 0.041(3) 0.034(3) 0.035(4) 0.001(3) 0.013(3) 0.003(3)
N8 0.046(3) 0.041(4) 0.021(3) 0.001(3) 0.007(3) -0.002(3)
N9 0.041(3) 0.031(3) 0.029(3) 0.003(3) 0.003(3) -0.006(3)
N10 0.056(4) 0.046(4) 0.028(4) 0.008(3) -0.002(3) -0.009(3)
N11 0.060(4) 0.068(5) 0.050(5) 0.027(4) -0.006(4) -0.012(4)
C1 0.035(4) 0.028(4) 0.035(4) 0.004(3) 0.008(3) 0.002(3)
C2 0.039(4) 0.047(5) 0.036(4) 0.010(4) 0.005(3) -0.008(4)
C3 0.049(5) 0.058(5) 0.052(6) 0.006(5) 0.006(4) -0.023(4)
C4 0.058(5) 0.051(5) 0.027(4) 0.004(4) -0.002(4) -0.022(4)
C5 0.035(4) 0.026(4) 0.025(4) -0.003(3) 0.001(3) -0.003(3)
C6 0.025(3) 0.023(3) 0.028(4) 0.001(3) 0.006(3) -0.001(3)
C7 0.030(4) 0.035(4) 0.028(4) -0.002(3) 0.011(3) 0.008(3)
C8 0.031(4) 0.034(4) 0.023(4) -0.001(3) 0.012(3) -0.006(3)
C9 0.041(4) 0.038(4) 0.026(4) 0.004(3) 0.016(3) 0.000(3)
C10 0.037(4) 0.034(4) 0.036(4) 0.001(3) 0.013(3) -0.006(3)
C11 0.051(5) 0.047(5) 0.038(5) 0.013(4) -0.003(4) -0.012(4)
C12 0.030(4) 0.031(4) 0.028(4) 0.000(3) 0.007(3) 0.004(3)
C13 0.046(4) 0.031(4) 0.022(4) 0.001(3) 0.004(3) -0.002(3)
C14 0.048(4) 0.045(5) 0.029(4) -0.001(4) 0.007(4) -0.004(4)
C15 0.058(5) 0.049(5) 0.029(4) 0.003(4) 0.011(4) -0.006(4)
C16 0.074(6) 0.061(6) 0.055(6) 0.033(5) -0.011(5) -0.017(5)
C17 0.053(5) 0.065(6) 0.051(6) 0.020(5) -0.007(4) -0.008(4)
C18 0.030(4) 0.039(4) 0.041(5) -0.006(4) 0.006(3) -0.001(3)
C19 0.034(4) 0.040(4) 0.032(4) 0.007(3) 0.007(3) 0.003(4)
C20 0.023(3) 0.041(4) 0.026(4) 0.001(3) -0.006(3) -0.006(3)
C21 0.035(4) 0.034(4) 0.035(4) 0.007(3) 0.006(3) -0.005(3)
C22 0.049(5) 0.065(6) 0.037(5) 0.009(4) 0.007(4) -0.022(4)
C23 0.048(5) 0.087(7) 0.031(5) 0.021(5) -0.012(4) -0.022(5)
C24 0.045(4) 0.058(5) 0.034(5) 0.009(4) 0.006(4) -0.012(4)
C25 0.037(4) 0.037(4) 0.031(4) 0.003(3) 0.006(3) -0.004(3)

loop_
_atom_type_symbol
_atom_type_description
_atom_type_scat_dispersion_real
_atom_type_scat_dispersion_imag
_atom_type_scat_source
C C 0.0033 0.0016 'International Tables Vol C Tables 4.2.6.8 and 6.1.1.4'
H H 0.0000 0.0000 'International Tables Vol C Tables 4.2.6.8 and 6.1.1.4'
N N 0.0061 0.0033 'International Tables Vol C Tables 4.2.6.8 and 6.1.1.4'
O O 0.0106 0.0060 'International Tables Vol C Tables 4.2.6.8 and 6.1.1.4'
Mn Mn 0.3368 0.7283 'International Tables Vol C Tables 4.2.6.8 and 6.1.1.4'

loop_
_geom_angle_atom_site_label_1
_geom_angle_atom_site_label_2
_geom_angle_atom_site_label_3
_geom_angle
_geom_angle_site_symmetry_1
_geom_angle_site_symmetry_3
O1 Mn1 O7 89.87(19) . .
O1 Mn1 N2 116.6(2) . .
O7 Mn1 N2 88.34(18) . .
O1 Mn1 N5 101.7(2) . .
O7 Mn1 N5 95.38(19) . .
N2 Mn1 N5 141.60(19) . .
O1 Mn1 N1 171.6(2) . .
O7 Mn1 N1 92.14(17) . .
N2 Mn1 N1 71.71(19) . .
N5 Mn1 N1 70.0(2) . .
O1 Mn1 N9 86.6(2) . 4_575
O7 Mn1 N9 171.68(19) . 4_575
N2 Mn1 N9 86.5(2) . 4_575
N5 Mn1 N9 92.7(2) . 4_575
N1 Mn1 N9 92.48(18) . 4_575
O4 Mn2 O2 102.7(2) 4_575 .
O4 Mn2 N6 159.1(2) 4_575 .
O2 Mn2 N6 97.5(2) . .
O4 Mn2 O5 88.2(2) 4_575 .
O2 Mn2 O5 86.1(2) . .
N6 Mn2 O5 87.7(2) . .
O4 Mn2 O6 96.5(2) 4_575 .
O2 Mn2 O6 88.50(18) . .
N6 Mn2 O6 89.4(2) . .
O5 Mn2 O6 173.5(2) . .
O4 Mn2 N10 89.2(2) 4_575 .
O2 Mn2 N10 167.9(2) . .
N6 Mn2 N10 70.9(2) . .
O5 Mn2 N10 96.6(2) . .
O6 Mn2 N10 87.9(2) . .
C18 O1 Mn1 143.4(5) . .
C18 O2 Mn2 135.6(5) . .
C19 O4 Mn2 158.5(5) . 4_576
Mn2 O5 H1W 119.0 . .
Mn2 O5 H2W 129.5 . .
H1W O5 H2W 110.6 . .
Mn2 O6 H3W 128.7 . .
Mn2 O6 H4W 125.0 . .
H3W O6 H4W 85.5 . .
Mn1 O7 H5W 105.9 . .
Mn1 O7 H6W 124.5 . .
H5W O7 H6W 113.1 . .
H7W O8 H8W 110.6 . .
C5 N1 C1 119.9(6) . .
C5 N1 Mn1 118.7(4) . .
C1 N1 Mn1 121.4(4) . .
C6 N2 N3 105.3(5) . .
C6 N2 Mn1 115.9(4) . .
N3 N2 Mn1 138.6(4) . .
C7 N3 N2 105.1(5) . .
C6 N4 C7 100.5(5) . .
C8 N5 N6 106.5(5) . .
C8 N5 Mn1 117.6(4) . .
N6 N5 Mn1 134.0(4) . .
C9 N6 N5 106.5(5) . .
C9 N6 Mn2 119.5(5) . .
N5 N6 Mn2 133.7(4) . .
C9 N7 C8 101.8(6) . .
C14 N8 C12 115.4(6) . .
C15 N9 C13 116.1(6) . .
C15 N9 Mn1 124.2(5) . 4_576
C13 N9 Mn1 119.6(5) . 4_576
C17 N10 C10 118.2(7) . .
C17 N10 Mn2 128.0(5) . .
C10 N10 Mn2 113.8(5) . .
C16 N11 C11 117.1(7) . .
N1 C1 C2 122.3(7) . .
N1 C1 C8 111.1(6) . .
C2 C1 C8 126.6(6) . .
C1 C2 C3 117.4(7) . .
C1 C2 H2 121.3 . .
C3 C2 H2 121.3 . .
C2 C3 C4 121.3(7) . .
C2 C3 H3 119.4 . .
C4 C3 H3 119.4 . .
C3 C4 C5 118.1(7) . .
C3 C4 H4 121.0 . .
C5 C4 H4 121.0 . .
N1 C5 C4 120.9(6) . .
N1 C5 C6 113.6(5) . .
C4 C5 C6 125.5(6) . .
N2 C6 N4 114.5(5) . .
N2 C6 C5 119.7(6) . .
N4 C6 C5 125.6(6) . .
N3 C7 N4 114.6(6) . .
N3 C7 C12 125.5(6) . .
N4 C7 C12 119.8(6) . .
N5 C8 N7 112.4(6) . .
N5 C8 C1 119.3(6) . .
N7 C8 C1 128.2(6) . .
N6 C9 N7 112.7(6) . .
N6 C9 C10 119.3(6) . .
N7 C9 C10 127.8(6) . .
N10 C10 C11 119.2(7) . .
N10 C10 C9 115.7(6) . .
C11 C10 C9 124.9(7) . .
N11 C11 C10 122.9(7) . .
N11 C11 H11 118.5 . .
C10 C11 H11 118.5 . .
N8 C12 C13 121.8(6) . .
N8 C12 C7 116.7(6) . .
C13 C12 C7 121.4(6) . .
N9 C13 C12 121.9(7) . .
N9 C13 H13A 119.0 . .
C12 C13 H13A 119.0 . .
N8 C14 C15 123.1(7) . .
N8 C14 H14A 118.5 . .
C15 C14 H14A 118.5 . .
N9 C15 C14 121.5(7) . .
N9 C15 H15A 119.3 . .
C14 C15 H15A 119.3 . .
N11 C16 C17 120.8(8) . .
N11 C16 H16 119.6 . .
C17 C16 H16 119.6 . .
N10 C17 C16 121.7(8) . .
N10 C17 H17 119.1 . .
C16 C17 H17 119.1 . .
O1 C18 O2 124.3(7) . .
O1 C18 C25 117.3(7) . .
O2 C18 C25 118.4(7) . .
O4 C19 O3 123.7(7) . .
O4 C19 C21 117.8(6) . .
O3 C19 C21 118.5(6) . .
C21 C20 C25 119.6(6) . .
C21 C20 H20 120.2 . .
C25 C20 H20 120.2 . .
C22 C21 C20 119.6(7) . .
C22 C21 C19 121.0(6) . .
C20 C21 C19 119.5(6) . .
C23 C22 C21 120.5(7) . .
C23 C22 H22 119.8 . .
C21 C22 H22 119.8 . .
C24 C23 C22 119.3(7) . .
C24 C23 H23 120.3 . .
C22 C23 H23 120.3 . .
C25 C24 C23 121.8(7) . .
C25 C24 H24 119.1 . .
C23 C24 H24 119.1 . .
C24 C25 C20 119.1(6) . .
C24 C25 C18 121.6(7) . .
C20 C25 C18 119.2(6) . .

loop_
_geom_bond_atom_site_label_1
_geom_bond_atom_site_label_2
_geom_bond_distance
_geom_bond_site_symmetry_2
Mn1 O1 2.085(5) .
Mn1 O7 2.168(4) .
Mn1 N2 2.263(5) .
Mn1 N5 2.274(6) .
Mn1 N1 2.278(5) .
Mn1 N9 2.317(5) 4_575
Mn2 O4 2.082(5) 4_575
Mn2 O2 2.083(5) .
Mn2 N6 2.197(6) .
Mn2 O5 2.219(5) .
Mn2 O6 2.251(5) .
Mn2 N10 2.415(6) .
O1 C18 1.255(8) .
O2 C18 1.280(8) .
O3 C19 1.248(8) .
O4 C19 1.239(8) .
O4 Mn2 2.082(5) 4_576
O5 H1W 0.8500 .
O5 H2W 0.8499 .
O6 H3W 0.8500 .
O6 H4W 0.8500 .
O7 H5W 0.8500 .
O7 H6W 0.8500 .
O8 H7W 0.8499 .
O8 H8W 0.8501 .
N1 C5 1.342(8) .
N1 C1 1.354(8) .
N2 C6 1.337(8) .
N2 N3 1.381(7) .
N3 C7 1.319(8) .
N4 C6 1.337(8) .
N4 C7 1.365(8) .
N5 C8 1.332(8) .
N5 N6 1.346(7) .
N6 C9 1.336(8) .
N7 C9 1.348(9) .
N7 C8 1.362(8) .
N8 C14 1.327(9) .
N8 C12 1.331(8) .
N9 C15 1.329(9) .
N9 C13 1.331(8) .
N9 Mn1 2.317(5) 4_576
N10 C17 1.318(10) .
N10 C10 1.344(9) .
N11 C16 1.311(10) .
N11 C11 1.342(9) .
C1 C2 1.370(9) .
C1 C8 1.463(9) .
C2 C3 1.378(10) .
C2 H2 0.9300 .
C3 C4 1.384(10) .
C3 H3 0.9300 .
C4 C5 1.389(9) .
C4 H4 0.9300 .
C5 C6 1.457(9) .
C7 C12 1.472(9) .
C9 C10 1.441(9) .
C10 C11 1.370(9) .
C11 H11 0.9300 .
C12 C13 1.376(9) .
C13 H13A 0.9300 .
C14 C15 1.365(10) .
C14 H14A 0.9300 .
C15 H15A 0.9300 .
C16 C17 1.392(11) .
C16 H16 0.9300 .
C17 H17 0.9300 .
C18 C25 1.484(10) .
C19 C21 1.522(9) .
C20 C21 1.385(9) .
C20 C25 1.397(9) .
C20 H20 0.9300 .
C21 C22 1.377(10) .
C22 C23 1.372(10) .
C22 H22 0.9300 .
C23 C24 1.369(10) .
C23 H23 0.9300 .
C24 C25 1.354(9) .
C24 H24 0.9300 .

loop_
_geom_hbond_atom_site_label_D
_geom_hbond_atom_site_label_H
_geom_hbond_atom_site_label_A
_geom_hbond_distance_DH
_geom_hbond_distance_HA
_geom_hbond_distance_DA
_geom_hbond_angle_DHA
_geom_hbond_site_symmetry_A
O5 H1W O3 0.85 1.84 2.598(8) 148.0 2
O5 H2W O5 0.85 2.32 2.757(11) 112.4 3_575
O6 H3W N7 0.85 2.16 2.964(7) 157.8 3_675
O6 H4W N3 0.85 2.12 2.966(7) 170.0 4_575
O7 H5W N4 0.85 2.01 2.851(7) 167.7 3_676
O7 H6W O3 0.85 2.00 2.844(7) 176.0 2
O8 H8W O7 0.85 2.82 3.616(16) 155.7 .

loop_
_geom_torsion_atom_site_label_1
_geom_torsion_atom_site_label_2
_geom_torsion_atom_site_label_3
_geom_torsion_atom_site_label_4
_geom_torsion
_geom_torsion_site_symmetry_1
O7 Mn1 O1 C18 105.6(8) .
N2 Mn1 O1 C18 -166.3(8) .
N5 Mn1 O1 C18 10.1(9) .
N1 Mn1 O1 C18 1.8(19) .
N9 Mn1 O1 C18 -81.9(8) 4_575
O4 Mn2 O2 C18 -107.1(7) 4_575
N6 Mn2 O2 C18 67.4(7) .
O5 Mn2 O2 C18 -19.8(7) .
O6 Mn2 O2 C18 156.6(7) .
N10 Mn2 O2 C18 83.6(12) .
O1 Mn1 N1 C5 -169.9(12) .
O7 Mn1 N1 C5 86.4(5) .
N2 Mn1 N1 C5 -1.1(4) .
N5 Mn1 N1 C5 -178.6(5) .
N9 Mn1 N1 C5 -86.6(5) 4_575
O1 Mn1 N1 C1 9.1(16) .
O7 Mn1 N1 C1 -94.6(5) .
N2 Mn1 N1 C1 177.9(5) .
N5 Mn1 N1 C1 0.4(4) .
N9 Mn1 N1 C1 92.4(5) 4_575
O1 Mn1 N2 C6 -177.1(4) .
O7 Mn1 N2 C6 -88.1(4) .
N5 Mn1 N2 C6 8.5(6) .
N1 Mn1 N2 C6 4.7(4) .
N9 Mn1 N2 C6 98.5(4) 4_575
O1 Mn1 N2 N3 -3.0(6) .
O7 Mn1 N2 N3 86.0(6) .
N5 Mn1 N2 N3 -177.4(5) .
N1 Mn1 N2 N3 178.8(6) .
N9 Mn1 N2 N3 -87.4(6) 4_575
C6 N2 N3 C7 -0.3(6) .
Mn1 N2 N3 C7 -174.9(5) .
O1 Mn1 N5 C8 175.9(5) .
O7 Mn1 N5 C8 84.9(5) .
N2 Mn1 N5 C8 -9.2(6) .
N1 Mn1 N5 C8 -5.4(4) .
N9 Mn1 N5 C8 -97.0(5) 4_575
O1 Mn1 N5 N6 14.1(6) .
O7 Mn1 N5 N6 -76.9(6) .
N2 Mn1 N5 N6 -171.0(5) .
N1 Mn1 N5 N6 -167.2(6) .
N9 Mn1 N5 N6 101.2(6) 4_575
C8 N5 N6 C9 0.3(7) .
Mn1 N5 N6 C9 163.5(5) .
C8 N5 N6 Mn2 174.2(5) .
Mn1 N5 N6 Mn2 -22.6(9) .
O4 Mn2 N6 C9 -26.6(9) 4_575
O2 Mn2 N6 C9 168.7(5) .
O5 Mn2 N6 C9 -105.5(5) .
O6 Mn2 N6 C9 80.3(5) .
N10 Mn2 N6 C9 -7.7(5) .
O4 Mn2 N6 N5 160.1(5) 4_575
O2 Mn2 N6 N5 -4.6(6) .
O5 Mn2 N6 N5 81.2(6) .
O6 Mn2 N6 N5 -93.0(6) .
N10 Mn2 N6 N5 179.0(6) .
O4 Mn2 N10 C17 -1.1(7) 4_575
O2 Mn2 N10 C17 168.5(9) .
N6 Mn2 N10 C17 -174.4(8) .
O5 Mn2 N10 C17 -89.2(7) .
O6 Mn2 N10 C17 95.5(7) .
O4 Mn2 N10 C10 178.4(5) 4_575
O2 Mn2 N10 C10 -12.0(13) .
N6 Mn2 N10 C10 5.0(5) .
O5 Mn2 N10 C10 90.3(5) .
O6 Mn2 N10 C10 -85.0(5) .
C5 N1 C1 C2 1.0(10) .
Mn1 N1 C1 C2 -178.0(5) .
C5 N1 C1 C8 -177.0(6) .
Mn1 N1 C1 C8 4.0(7) .
N1 C1 C2 C3 1.7(11) .
C8 C1 C2 C3 179.4(7) .
C1 C2 C3 C4 -4.1(12) .
C2 C3 C4 C5 3.7(13) .
C1 N1 C5 C4 -1.4(10) .
Mn1 N1 C5 C4 177.6(5) .
C1 N1 C5 C6 178.7(5) .
Mn1 N1 C5 C6 -2.3(7) .
C3 C4 C5 N1 -0.9(11) .
C3 C4 C5 C6 179.0(7) .
N3 N2 C6 N4 1.2(7) .
Mn1 N2 C6 N4 177.2(4) .
N3 N2 C6 C5 176.1(5) .
Mn1 N2 C6 C5 -7.9(7) .
C7 N4 C6 N2 -1.5(7) .
C7 N4 C6 C5 -176.0(6) .
N1 C5 C6 N2 6.8(9) .
C4 C5 C6 N2 -173.1(7) .
N1 C5 C6 N4 -178.9(6) .
C4 C5 C6 N4 1.2(11) .
N2 N3 C7 N4 -0.6(7) .
N2 N3 C7 C12 -178.3(5) .
C6 N4 C7 N3 1.2(7) .
C6 N4 C7 C12 179.1(5) .
N6 N5 C8 N7 -1.2(7) .
Mn1 N5 C8 N7 -167.6(4) .
N6 N5 C8 C1 176.3(6) .
Mn1 N5 C8 C1 9.9(8) .
C9 N7 C8 N5 1.6(7) .
C9 N7 C8 C1 -175.6(7) .
N1 C1 C8 N5 -9.0(9) .
C2 C1 C8 N5 173.1(7) .
N1 C1 C8 N7 168.1(6) .
C2 C1 C8 N7 -9.8(11) .
N5 N6 C9 N7 0.8(8) .
Mn2 N6 C9 N7 -174.2(4) .
N5 N6 C9 C10 -175.3(6) .
Mn2 N6 C9 C10 9.8(8) .
C8 N7 C9 N6 -1.4(7) .
C8 N7 C9 C10 174.2(7) .
C17 N10 C10 C11 1.6(11) .
Mn2 N10 C10 C11 -178.0(5) .
C17 N10 C10 C9 177.4(7) .
Mn2 N10 C10 C9 -2.2(8) .
N6 C9 C10 N10 -4.6(10) .
N7 C9 C10 N10 -179.9(7) .
N6 C9 C10 C11 171.0(7) .
N7 C9 C10 C11 -4.4(12) .
C16 N11 C11 C10 2.8(13) .
N10 C10 C11 N11 -2.1(12) .
C9 C10 C11 N11 -177.5(7) .
C14 N8 C12 C13 3.7(9) .
C14 N8 C12 C7 -174.4(6) .
N3 C7 C12 N8 176.0(6) .
N4 C7 C12 N8 -1.6(9) .
N3 C7 C12 C13 -2.1(10) .
N4 C7 C12 C13 -179.7(6) .
C15 N9 C13 C12 1.0(10) .
Mn1 N9 C13 C12 -176.5(5) 4_576
N8 C12 C13 N9 -2.9(10) .
C7 C12 C13 N9 175.1(6) .
C12 N8 C14 C15 -2.9(10) .
C13 N9 C15 C14 -0.2(10) .
Mn1 N9 C15 C14 177.2(5) 4_576
N8 C14 C15 N9 1.3(12) .
C11 N11 C16 C17 -2.9(14) .
C10 N10 C17 C16 -1.8(13) .
Mn2 N10 C17 C16 177.7(6) .
N11 C16 C17 N10 2.6(15) .
Mn1 O1 C18 O2 12.4(13) .
Mn1 O1 C18 C25 -171.6(5) .
Mn2 O2 C18 O1 -73.5(10) .
Mn2 O2 C18 C25 110.6(7) .
Mn2 O4 C19 O3 64.4(16) 4_576
Mn2 O4 C19 C21 -114.6(13) 4_576
C25 C20 C21 C22 -3.4(11) .
C25 C20 C21 C19 176.3(6) .
O4 C19 C21 C22 -172.4(7) .
O3 C19 C21 C22 8.6(11) .
O4 C19 C21 C20 7.9(10) .
O3 C19 C21 C20 -171.0(7) .
C20 C21 C22 C23 1.4(13) .
C19 C21 C22 C23 -178.3(8) .
C21 C22 C23 C24 0.8(14) .
C22 C23 C24 C25 -0.9(14) .
C23 C24 C25 C20 -1.1(12) .
C23 C24 C25 C18 -178.3(8) .
C21 C20 C25 C24 3.3(11) .
C21 C20 C25 C18 -179.4(6) .
O1 C18 C25 C24 157.8(7) .
O2 C18 C25 C24 -25.9(11) .
O1 C18 C25 C20 -19.4(10) .
O2 C18 C25 C20 156.9(7) .
